data_4318138
loop_
_publ_author_name
'Jordi Llop'
'Clara Vi\~nas'
'Francesc Teixidor'
'Llu\'is Victori'
'Raikko Kivek\"as'
'Reijo Sillanp\"a\"a'

_publ_contact_author
;
     Prof. Francesc Teixidor
     Institut de Ci\`encia de Materials de Barcelona, CSIC
     Campus de Bellaterra
     Cerdanyola
     E-08193 Barcelona
     Spain
;
_publ_contact_author_email teixidor@icmab.es
_publ_contact_author_fax '+34 93 5805729'
_publ_contact_author_phone '+34 93 5801853'
_publ_section_title
;
 Redox Potential Modulation in Mixed Sandwich Pyrrolyl/ Dicarbollide
 Complexes
;
_journal_name_full 'Inorganic Chemistry'
_journal_page_first 3347
_journal_page_last 3352
_journal_paper_doi 10.1021/ic011285z
_journal_volume 41
_journal_year 2002
_chemical_formula_moiety 'C10 H23 B9 Co N S'
_chemical_formula_sum 'C10 H23 B9 Co N S'
_chemical_formula_weight 345.57
_chemical_name_systematic
;
 ?
;
_space_group_IT_number 19
_symmetry_cell_setting orthorhombic
_symmetry_space_group_name_Hall 'P 2ac 2ab'
_symmetry_space_group_name_H-M 'P 21 21 21'
_atom_sites_solution_hydrogens geom
_atom_sites_solution_primary direct
_atom_sites_solution_secondary difmap
_audit_creation_method SHELXL-97
_cell_angle_alpha 90.00
_cell_angle_beta 90.00
_cell_angle_gamma 90.00
_cell_formula_units_Z 4
_cell_length_a 13.376(3)
_cell_length_b 14.877(6)
_cell_length_c 8.5667(17)
_cell_measurement_reflns_used 25
_cell_measurement_temperature 294(2)
_cell_measurement_theta_max 17.80
_cell_measurement_theta_min 14.33
_cell_volume 1704.7(9)
_computing_cell_refinement
;
MSC/AFC Diffractometer Control Software (Molecular Structure Corporation,
1993)
;
_computing_data_collection
;
MSC/AFC Diffractometer Control Software (Molecular Structure Corporation,
1993)
;
_computing_data_reduction
;
Texsan Process (Molecular Structure Corporation, 1993)
;
_computing_molecular_graphics 'SHELXTL/PC (Sheldrick, 1990)'
_computing_structure_refinement 'SHELXL-97 (Sheldrick, 1997)'
_computing_structure_solution 'SHELXS-97 (Sheldrick, 1990)'
_diffrn_ambient_temperature 294(2)
_diffrn_measured_fraction_theta_full 0.998
_diffrn_measured_fraction_theta_max 0.998
_diffrn_measurement_device_type 'Rigaku AFC5S'
_diffrn_measurement_method \w--2\q
_diffrn_radiation_monochromator graphite
_diffrn_radiation_source 'fine-focus sealed tube'
_diffrn_radiation_type MoK\a
_diffrn_radiation_wavelength 0.71069
_diffrn_reflns_av_R_equivalents 0.0000
_diffrn_reflns_av_sigmaI/netI 0.0519
_diffrn_reflns_limit_h_max 15
_diffrn_reflns_limit_h_min 0
_diffrn_reflns_limit_k_max 17
_diffrn_reflns_limit_k_min 0
_diffrn_reflns_limit_l_max 10
_diffrn_reflns_limit_l_min 0
_diffrn_reflns_number 1727
_diffrn_reflns_theta_full 24.99
_diffrn_reflns_theta_max 24.99
_diffrn_reflns_theta_min 2.05
_diffrn_standards_decay_% <1
_diffrn_standards_interval_count 150
_diffrn_standards_number 3
_exptl_absorpt_coefficient_mu 1.115
_exptl_absorpt_correction_T_max 0.8872
_exptl_absorpt_correction_T_min 0.7757
_exptl_absorpt_correction_type psi-scan
_exptl_absorpt_process_details 'North, Phillips & Mathews 1968'
_exptl_crystal_colour 'pale yellow'
_exptl_crystal_density_diffrn 1.346
_exptl_crystal_density_meas ?
_exptl_crystal_density_method 'not measured'
_exptl_crystal_description plate
_exptl_crystal_F_000 712
_exptl_crystal_size_max 0.24
_exptl_crystal_size_mid 0.22
_exptl_crystal_size_min 0.11
_refine_diff_density_max 0.446
_refine_diff_density_min -0.356
_refine_diff_density_rms 0.084
_refine_ls_abs_structure_details 'Flack H D (1983), Acta Cryst. A39, 876-881'
_refine_ls_abs_structure_Flack 0.48(3)
_refine_ls_extinction_method none
_refine_ls_goodness_of_fit_ref 1.088
_refine_ls_hydrogen_treatment constr
_refine_ls_matrix_type full
_refine_ls_number_parameters 159
_refine_ls_number_reflns 1727
_refine_ls_number_restraints 0
_refine_ls_restrained_S_all 1.088
_refine_ls_R_factor_all 0.0796
_refine_ls_R_factor_gt 0.0476
_refine_ls_shift/su_max 0.000
_refine_ls_shift/su_mean 0.000
_refine_ls_structure_factor_coef Fsqd
_refine_ls_weighting_details
;
w=1/[\s^2^(Fo^2^)+(0.0254P)^2^+4.3630P] where P=(Fo^2^+2Fc^2^)/3
;
_refine_ls_weighting_scheme calc
_refine_ls_wR_factor_gt 0.0991
_refine_ls_wR_factor_ref 0.1147
_reflns_number_gt 1383
_reflns_number_total 1727
_reflns_threshold_expression >2sigma(I)
_cod_data_source_file ic011285z_1.cif
_cod_data_source_block compound_3
_cod_depositor_comments
;
The following automatic conversions were performed:

'_exptl_crystal_density_meas' value 'not measured' was changed to '?'
- the value is perceived as not measured.

Automatic conversion script
Id: cif_fix_values 3008 2015-01-20 13:52:24Z robertas 
;
_cod_database_code 4318138

loop_
_symmetry_equiv_pos_as_xyz
'x, y, z'
'-x+1/2, -y, z+1/2'
'x+1/2, -y+1/2, -z'
'-x, y+1/2, -z+1/2'

loop_
_atom_site_label
_atom_site_type_symbol
_atom_site_fract_x
_atom_site_fract_y
_atom_site_fract_z
_atom_site_U_iso_or_equiv
_atom_site_adp_type
_atom_site_occupancy
_atom_site_calc_flag
_atom_site_refinement_flags
_atom_site_disorder_assembly
_atom_site_disorder_group
S S 0.48259(9) 0.06968(8) -0.06915(12) 0.0572(3) Uani 1 d . . .
C1 C 0.4242(3) 0.0572(3) 0.2708(4) 0.0447(11) Uani 1 d . . .
C2 C 0.5009(3) 0.1067(2) 0.1255(4) 0.0383(10) Uani 1 d . . .
Co3 Co 0.38150(4) 0.18099(3) 0.19520(6) 0.03390(11) Uani 1 d . . .
B4 B 0.4064(3) 0.1303(3) 0.4195(6) 0.0444(12) Uiso 1 d . . .
H4 H 0.3392 0.1298 0.4934 0.053 Uiso 1 calc R . .
B5 B 0.4960(4) 0.0435(3) 0.4358(6) 0.0549(13) Uiso 1 d . . .
H5 H 0.4867 -0.0122 0.5192 0.066 Uiso 1 calc R . .
B6 B 0.5487(3) 0.0250(3) 0.2509(6) 0.0477(12) Uiso 1 d . . .
H6 H 0.5704 -0.0425 0.2112 0.057 Uiso 1 calc R . .
B7 B 0.5310(3) 0.2143(3) 0.1782(5) 0.0387(10) Uiso 1 d . . .
H7 H 0.5448 0.2691 0.0949 0.046 Uiso 1 calc R . .
B8 B 0.4757(3) 0.2332(3) 0.3687(5) 0.0432(11) Uiso 1 d . . .
H8 H 0.4546 0.3005 0.4105 0.052 Uiso 1 calc R . .
B9 B 0.5257(4) 0.1534(3) 0.4955(6) 0.0529(13) Uiso 1 d . . .
H9 H 0.5341 0.1707 0.6196 0.063 Uiso 1 calc R . .
B10 B 0.6138(4) 0.0866(3) 0.3941(6) 0.0527(12) Uiso 1 d . . .
H10 H 0.6808 0.0591 0.4511 0.063 Uiso 1 calc R . .
B11 B 0.6176(4) 0.1233(3) 0.2000(6) 0.0457(10) Uiso 1 d . . .
H11 H 0.6861 0.1195 0.1295 0.055 Uiso 1 calc R . .
B12 B 0.6038(4) 0.2017(3) 0.3532(5) 0.0502(12) Uiso 1 d . . .
H12 H 0.6640 0.2491 0.3830 0.060 Uiso 1 calc R . .
N13 N 0.2621(2) 0.1682(2) 0.0360(4) 0.0469(10) Uani 1 d . . .
C14 C 0.2262(2) 0.1859(3) 0.1853(5) 0.0502(11) Uani 1 d . . .
C15 C 0.2658(3) 0.2655(3) 0.2417(5) 0.0555(13) Uani 1 d . . .
H15 H 0.2545 0.2896 0.3403 0.067 Uiso 1 calc R . .
C16 C 0.3256(3) 0.3033(3) 0.1252(5) 0.0511(13) Uani 1 d . . .
H16 H 0.3615 0.3567 0.1302 0.061 Uiso 1 calc R . .
C17 C 0.3198(3) 0.2426(3) -0.0025(5) 0.0455(11) Uani 1 d . . .
C18 C 0.1511(3) 0.1259(4) 0.2599(6) 0.085(2) Uani 1 d . . .
H18A H 0.1579 0.1292 0.3713 0.128 Uiso 1 calc R . .
H18B H 0.1619 0.0652 0.2261 0.128 Uiso 1 calc R . .
H18C H 0.0851 0.1447 0.2304 0.128 Uiso 1 calc R . .
C19 C 0.3626(4) 0.2548(3) -0.1619(5) 0.0697(15) Uani 1 d . . .
H19A H 0.3472 0.2033 -0.2248 0.105 Uiso 1 calc R . .
H19B H 0.4339 0.2615 -0.1544 0.105 Uiso 1 calc R . .
H19C H 0.3344 0.3076 -0.2089 0.105 Uiso 1 calc R . .
C20 C 0.3522(3) -0.0178(2) 0.2223(5) 0.0673(15) Uani 1 d . . .
H20A H 0.3869 -0.0743 0.2225 0.101 Uiso 1 calc R . .
H20B H 0.3271 -0.0058 0.1195 0.101 Uiso 1 calc R . .
H20C H 0.2975 -0.0203 0.2947 0.101 Uiso 1 calc R . .
C21 C 0.5917(3) 0.0048(3) -0.1197(6) 0.0749(17) Uani 1 d . . .
H21A H 0.6504 0.0410 -0.1060 0.112 Uiso 1 calc R . .
H21B H 0.5870 -0.0141 -0.2266 0.112 Uiso 1 calc R . .
H21C H 0.5957 -0.0470 -0.0533 0.112 Uiso 1 calc R . .

loop_
_atom_site_aniso_label
_atom_site_aniso_U_11
_atom_site_aniso_U_22
_atom_site_aniso_U_33
_atom_site_aniso_U_23
_atom_site_aniso_U_13
_atom_site_aniso_U_12
S 0.0693(7) 0.0669(7) 0.0355(5) -0.0125(6) -0.0054(6) 0.0175(6)
C1 0.048(2) 0.044(2) 0.042(2) 0.0065(19) 0.0070(19) -0.0044(19)
C2 0.048(2) 0.0396(19) 0.0276(16) -0.0071(17) 0.0027(19) 0.0025(18)
Co3 0.0353(2) 0.0390(2) 0.02747(19) -0.0019(3) -0.0005(2) -0.0030(3)
N13 0.0364(15) 0.065(2) 0.0394(17) -0.0071(18) -0.0103(15) 0.0059(18)
C14 0.0268(16) 0.071(2) 0.052(2) 0.002(3) -0.010(2) 0.000(2)
C15 0.041(2) 0.077(3) 0.048(2) -0.011(2) 0.000(2) 0.015(2)
C16 0.050(2) 0.041(2) 0.062(3) 0.003(2) -0.013(2) 0.006(2)
C17 0.042(2) 0.054(2) 0.041(2) 0.009(2) 0.000(2) 0.007(2)
C18 0.039(2) 0.144(5) 0.073(3) -0.003(3) 0.009(2) -0.019(3)
C19 0.078(3) 0.085(3) 0.046(3) 0.030(2) -0.001(2) 0.019(3)
C20 0.100(3) 0.043(2) 0.058(3) 0.006(2) 0.010(3) -0.033(2)
C21 0.076(3) 0.090(3) 0.058(3) -0.019(3) 0.006(3) 0.029(3)

loop_
_atom_type_symbol
_atom_type_description
_atom_type_scat_dispersion_real
_atom_type_scat_dispersion_imag
_atom_type_scat_source
C C 0.0033 0.0016 'International Tables Vol C Tables 4.2.6.8 and 6.1.1.4'
H H 0.0000 0.0000 'International Tables Vol C Tables 4.2.6.8 and 6.1.1.4'
B B 0.0013 0.0007 'International Tables Vol C Tables 4.2.6.8 and 6.1.1.4'
N N 0.0061 0.0033 'International Tables Vol C Tables 4.2.6.8 and 6.1.1.4'
S S 0.1246 0.1234 'International Tables Vol C Tables 4.2.6.8 and 6.1.1.4'
Co Co 0.3494 0.9721 'International Tables Vol C Tables 4.2.6.8 and 6.1.1.4'

loop_
_geom_angle_atom_site_label_1
_geom_angle_atom_site_label_2
_geom_angle_atom_site_label_3
_geom_angle
_geom_angle_site_symmetry_1
_geom_angle_site_symmetry_3
_geom_angle_publ_flag
C2 S C21 106.3(2) . . ?
C20 C1 B4 125.7(3) . . ?
C20 C1 B5 119.2(3) . . ?
B4 C1 B5 62.4(3) . . ?
C20 C1 B6 112.0(3) . . ?
B4 C1 B6 112.6(3) . . ?
B5 C1 B6 60.9(3) . . ?
C20 C1 C2 118.4(3) . . ?
B4 C1 C2 110.1(3) . . ?
B5 C1 C2 107.7(3) . . ?
B6 C1 C2 59.5(2) . . ?
C20 C1 Co3 113.4(3) . . ?
B4 C1 Co3 67.6(2) . . ?
B5 C1 Co3 121.7(3) . . ?
B6 C1 Co3 119.1(3) . . ?
C2 C1 Co3 64.09(17) . . ?
B11 C2 B7 63.2(2) . . ?
B11 C2 B6 62.2(2) . . ?
B7 C2 B6 113.7(3) . . ?
B11 C2 S 121.6(3) . . ?
B7 C2 S 124.8(3) . . ?
B6 C2 S 114.5(3) . . ?
B11 C2 C1 109.1(3) . . ?
B7 C2 C1 109.8(3) . . ?
B6 C2 C1 59.3(2) . . ?
S C2 C1 116.9(2) . . ?
B11 C2 Co3 122.0(2) . . ?
B7 C2 Co3 66.34(19) . . ?
B6 C2 Co3 119.1(2) . . ?
S C2 Co3 109.70(19) . . ?
C1 C2 Co3 64.22(17) . . ?
C2 Co3 C15 172.83(16) . . ?
C2 Co3 C1 51.69(15) . . ?
C15 Co3 C1 135.32(16) . . ?
C2 Co3 C16 132.96(15) . . ?
C15 Co3 C16 39.96(16) . . ?
C1 Co3 C16 174.87(16) . . ?
C2 Co3 B7 49.37(16) . . ?
C15 Co3 B7 127.09(17) . . ?
C1 Co3 B7 88.13(16) . . ?
C16 Co3 B7 96.88(16) . . ?
C2 Co3 C14 142.35(16) . . ?
C15 Co3 C14 39.28(16) . . ?
C1 Co3 C14 108.98(16) . . ?
C16 Co3 C14 66.03(16) . . ?
B7 Co3 C14 162.87(17) . . ?
C2 Co3 B4 87.05(16) . . ?
C15 Co3 B4 99.45(17) . . ?
C1 Co3 B4 48.40(16) . . ?
C16 Co3 B4 130.19(17) . . ?
B7 Co3 B4 89.82(18) . . ?
C14 Co3 B4 102.07(17) . . ?
C2 Co3 C17 108.06(15) . . ?
C15 Co3 C17 65.67(16) . . ?
C1 Co3 C17 139.81(16) . . ?
C16 Co3 C17 40.00(16) . . ?
B7 Co3 C17 102.72(17) . . ?
C14 Co3 C17 63.77(16) . . ?
B4 Co3 C17 164.44(17) . . ?
C2 Co3 B8 86.42(16) . . ?
C15 Co3 B8 95.16(17) . . ?
C1 Co3 B8 86.62(17) . . ?
C16 Co3 B8 95.61(17) . . ?
B7 Co3 B8 51.63(18) . . ?
C14 Co3 B8 128.02(18) . . ?
B4 Co3 B8 52.20(18) . . ?
C17 Co3 B8 130.36(18) . . ?
C2 Co3 N13 110.84(13) . . ?
C15 Co3 N13 66.79(15) . . ?
C1 Co3 N13 109.68(14) . . ?
C16 Co3 N13 67.40(14) . . ?
B7 Co3 N13 135.18(15) . . ?
C14 Co3 N13 38.80(14) . . ?
B4 Co3 N13 133.03(15) . . ?
C17 Co3 N13 38.56(14) . . ?
B8 Co3 N13 161.21(16) . . ?
C1 B4 B9 106.1(3) . . ?
C1 B4 B5 59.6(3) . . ?
B9 B4 B5 59.9(3) . . ?
C1 B4 B8 106.6(3) . . ?
B9 B4 B8 57.8(3) . . ?
B5 B4 B8 106.5(3) . . ?
C1 B4 Co3 64.0(2) . . ?
B9 B4 Co3 114.5(3) . . ?
B5 B4 Co3 116.4(3) . . ?
B8 B4 Co3 64.1(2) . . ?
C1 B4 H4 123.0 . . ?
B9 B4 H4 122.0 . . ?
B5 B4 H4 120.3 . . ?
B8 B4 H4 123.5 . . ?
Co3 B4 H4 113.6 . . ?
C1 B5 B10 107.0(4) . . ?
C1 B5 B6 60.1(3) . . ?
B10 B5 B6 60.5(3) . . ?
C1 B5 B9 104.8(3) . . ?
B10 B5 B9 60.8(3) . . ?
B6 B5 B9 108.5(4) . . ?
C1 B5 B4 58.0(3) . . ?
B10 B5 B4 109.2(4) . . ?
B6 B5 B4 108.4(4) . . ?
B9 B5 B4 59.8(3) . . ?
C1 B5 H5 124.0 . . ?
B10 B5 H5 120.9 . . ?
B6 B5 H5 120.9 . . ?
B9 B5 H5 122.4 . . ?
B4 B5 H5 121.6 . . ?
C1 B6 C2 61.2(2) . . ?
C1 B6 B5 59.0(3) . . ?
C2 B6 B5 107.5(3) . . ?
C1 B6 B10 105.2(3) . . ?
C2 B6 B10 104.4(3) . . ?
B5 B6 B10 59.2(3) . . ?
C1 B6 B11 107.0(3) . . ?
C2 B6 B11 57.8(3) . . ?
B5 B6 B11 107.5(4) . . ?
B10 B6 B11 59.2(3) . . ?
C1 B6 H6 122.3 . . ?
C2 B6 H6 122.9 . . ?
B5 B6 H6 121.9 . . ?
B10 B6 H6 124.1 . . ?
B11 B6 H6 122.5 . . ?
C2 B7 B11 58.2(2) . . ?
C2 B7 B12 104.5(3) . . ?
B11 B7 B12 59.0(3) . . ?
C2 B7 B8 106.7(3) . . ?
B11 B7 B8 106.7(3) . . ?
B12 B7 B8 59.1(3) . . ?
C2 B7 Co3 64.29(19) . . ?
B11 B7 Co3 116.0(3) . . ?
B12 B7 Co3 116.2(3) . . ?
B8 B7 Co3 65.10(19) . . ?
C2 B7 H7 124.2 . . ?
B11 B7 H7 121.3 . . ?
B12 B7 H7 121.9 . . ?
B8 B7 H7 122.5 . . ?
Co3 B7 H7 112.7 . . ?
B9 B8 B12 59.9(3) . . ?
B9 B8 B7 107.4(3) . . ?
B12 B8 B7 60.0(2) . . ?
B9 B8 B4 58.7(3) . . ?
B12 B8 B4 106.5(3) . . ?
B7 B8 B4 106.8(3) . . ?
B9 B8 Co3 114.8(3) . . ?
B12 B8 Co3 115.3(3) . . ?
B7 B8 Co3 63.27(19) . . ?
B4 B8 Co3 63.7(2) . . ?
B9 B8 H8 121.0 . . ?
B12 B8 H8 120.7 . . ?
B7 B8 H8 122.6 . . ?
B4 B8 H8 123.4 . . ?
Co3 B8 H8 114.4 . . ?
B8 B9 B4 63.5(3) . . ?
B8 B9 B12 61.2(3) . . ?
B4 B9 B12 111.3(4) . . ?
B8 B9 B5 111.4(4) . . ?
B4 B9 B5 60.3(3) . . ?
B12 B9 B5 108.2(4) . . ?
B8 B9 B10 109.4(4) . . ?
B4 B9 B10 108.2(4) . . ?
B12 B9 B10 59.6(3) . . ?
B5 B9 B10 59.0(3) . . ?
B8 B9 H9 118.8 . . ?
B4 B9 H9 119.7 . . ?
B12 B9 H9 120.9 . . ?
B5 B9 H9 121.4 . . ?
B10 B9 H9 122.6 . . ?
B5 B10 B11 109.7(4) . . ?
B5 B10 B12 109.5(4) . . ?
B11 B10 B12 60.5(3) . . ?
B5 B10 B6 60.2(3) . . ?
B11 B10 B6 61.0(3) . . ?
B12 B10 B6 109.4(4) . . ?
B5 B10 B9 60.2(3) . . ?
B11 B10 B9 108.1(3) . . ?
B12 B10 B9 59.9(3) . . ?
B6 B10 B9 107.8(4) . . ?
B5 B10 H10 120.7 . . ?
B11 B10 H10 120.9 . . ?
B12 B10 H10 120.9 . . ?
B6 B10 H10 121.3 . . ?
B9 B10 H10 122.2 . . ?
C2 B11 B10 106.5(3) . . ?
C2 B11 B12 106.2(3) . . ?
B10 B11 B12 59.8(3) . . ?
C2 B11 B6 59.9(2) . . ?
B10 B11 B6 59.8(3) . . ?
B12 B11 B6 107.9(3) . . ?
C2 B11 B7 58.6(2) . . ?
B10 B11 B7 108.4(3) . . ?
B12 B11 B7 60.7(3) . . ?
B6 B11 B7 108.1(3) . . ?
C2 B11 H11 123.4 . . ?
B10 B11 H11 122.0 . . ?
B12 B11 H11 122.0 . . ?
B6 B11 H11 121.5 . . ?
B7 B11 H11 121.4 . . ?
B10 B12 B9 60.5(3) . . ?
B10 B12 B11 59.7(3) . . ?
B9 B12 B11 107.9(3) . . ?
B10 B12 B8 108.3(3) . . ?
B9 B12 B8 59.0(3) . . ?
B11 B12 B8 109.2(3) . . ?
B10 B12 B7 108.0(3) . . ?
B9 B12 B7 107.4(3) . . ?
B11 B12 B7 60.3(3) . . ?
B8 B12 B7 60.9(3) . . ?
B10 B12 H12 121.6 . . ?
B9 B12 H12 122.4 . . ?
B11 B12 H12 121.3 . . ?
B8 B12 H12 121.2 . . ?
B7 B12 H12 121.6 . . ?
C17 N13 C14 105.0(3) . . ?
C17 N13 Co3 70.2(2) . . ?
C14 N13 Co3 69.52(18) . . ?
C15 C14 N13 110.5(3) . . ?
C15 C14 C18 128.4(4) . . ?
N13 C14 C18 121.0(4) . . ?
C15 C14 Co3 68.5(2) . . ?
N13 C14 Co3 71.68(18) . . ?
C18 C14 Co3 129.4(3) . . ?
C14 C15 C16 108.3(4) . . ?
C14 C15 Co3 72.2(2) . . ?
C16 C15 Co3 70.9(2) . . ?
C14 C15 H15 125.9 . . ?
C16 C15 H15 125.9 . . ?
Co3 C15 H15 122.7 . . ?
C15 C16 C17 105.2(3) . . ?
C15 C16 Co3 69.1(2) . . ?
C17 C16 Co3 71.5(2) . . ?
C15 C16 H16 127.4 . . ?
C17 C16 H16 127.4 . . ?
Co3 C16 H16 123.7 . . ?
N13 C17 C16 110.7(3) . . ?
N13 C17 C19 121.9(4) . . ?
C16 C17 C19 127.3(4) . . ?
N13 C17 Co3 71.2(2) . . ?
C16 C17 Co3 68.5(2) . . ?
C19 C17 Co3 129.9(3) . . ?
C14 C18 H18A 109.5 . . ?
C14 C18 H18B 109.5 . . ?
H18A C18 H18B 109.5 . . ?
C14 C18 H18C 109.5 . . ?
H18A C18 H18C 109.5 . . ?
H18B C18 H18C 109.5 . . ?
C17 C19 H19A 109.5 . . ?
C17 C19 H19B 109.5 . . ?
H19A C19 H19B 109.5 . . ?
C17 C19 H19C 109.5 . . ?
H19A C19 H19C 109.5 . . ?
H19B C19 H19C 109.5 . . ?
C1 C20 H20A 109.5 . . ?
C1 C20 H20B 109.5 . . ?
H20A C20 H20B 109.5 . . ?
C1 C20 H20C 109.5 . . ?
H20A C20 H20C 109.5 . . ?
H20B C20 H20C 109.5 . . ?
S C21 H21A 109.5 . . ?
S C21 H21B 109.5 . . ?
H21A C21 H21B 109.5 . . ?
S C21 H21C 109.5 . . ?
H21A C21 H21C 109.5 . . ?
H21B C21 H21C 109.5 . . ?

loop_
_geom_bond_atom_site_label_1
_geom_bond_atom_site_label_2
_geom_bond_distance
_geom_bond_site_symmetry_2
_geom_bond_publ_flag
S C2 1.773(4) . ?
S C21 1.802(5) . ?
C1 C20 1.531(5) . ?
C1 B4 1.692(6) . ?
C1 B5 1.721(6) . ?
C1 B6 1.741(6) . ?
C1 C2 1.773(5) . ?
C1 Co3 2.034(4) . ?
C2 B11 1.705(6) . ?
C2 B7 1.712(6) . ?
C2 B6 1.743(6) . ?
C2 Co3 2.032(4) . ?
Co3 C15 2.033(4) . ?
Co3 C16 2.056(4) . ?
Co3 B7 2.066(4) . ?
Co3 C14 2.081(3) . ?
Co3 B4 2.091(5) . ?
Co3 C17 2.095(4) . ?
Co3 B8 2.098(5) . ?
Co3 N13 2.109(3) . ?
B4 B9 1.758(7) . ?
B4 B5 1.767(7) . ?
B4 B8 1.843(6) . ?
B4 H4 1.1000 . ?
B5 B10 1.738(7) . ?
B5 B6 1.755(7) . ?
B5 B9 1.759(7) . ?
B5 H5 1.1000 . ?
B6 B10 1.761(7) . ?
B6 B11 1.782(7) . ?
B6 H6 1.1000 . ?
B7 B11 1.790(6) . ?
B7 B12 1.797(6) . ?
B7 B8 1.813(6) . ?
B7 H7 1.1000 . ?
B8 B9 1.743(7) . ?
B8 B12 1.781(7) . ?
B8 H8 1.1000 . ?
B9 B12 1.759(7) . ?
B9 B10 1.769(7) . ?
B9 H9 1.1000 . ?
B10 B11 1.751(7) . ?
B10 B12 1.753(6) . ?
B10 H10 1.1000 . ?
B11 B12 1.765(7) . ?
B11 H11 1.1000 . ?
B12 H12 1.1000 . ?
N13 C17 1.388(5) . ?
N13 C14 1.392(5) . ?
C14 C15 1.384(6) . ?
C14 C18 1.488(6) . ?
C15 C16 1.397(6) . ?
C15 H15 0.9300 . ?
C16 C17 1.420(6) . ?
C16 H16 0.9300 . ?
C17 C19 1.492(6) . ?
C18 H18A 0.9600 . ?
C18 H18B 0.9600 . ?
C18 H18C 0.9600 . ?
C19 H19A 0.9600 . ?
C19 H19B 0.9600 . ?
C19 H19C 0.9600 . ?
C20 H20A 0.9600 . ?
C20 H20B 0.9600 . ?
C20 H20C 0.9600 . ?
C21 H21A 0.9600 . ?
C21 H21B 0.9600 . ?
C21 H21C 0.9600 . ?

loop_
_geom_torsion_atom_site_label_1
_geom_torsion_atom_site_label_2
_geom_torsion_atom_site_label_3
_geom_torsion_atom_site_label_4
_geom_torsion
_geom_torsion_site_symmetry_1
_geom_torsion_site_symmetry_2
_geom_torsion_site_symmetry_3
_geom_torsion_site_symmetry_4
_geom_torsion_publ_flag
C20 C1 C2 S 3.7(4) . . . . ?
